data_7010156
loop_
_publ_author_name
'Nomiya, Kenji'
'Takahashi, Satoshi'
'Noguchi, Ryusuke'

_publ_section_title
;
 Water-soluble silver(I) complexes of (R)-(+)- and
 (S&#x200A;)-(&#x2212;)-2-pyrrolidone-5-carboxylic acid and their
 antimicrobial activities. Chiral helical polymer and polymer sheet
 structures in the solid-state formed by self-assembly of dimeric
 [Ag(Hpyrrld)]2 cores
;
_journal_issue 23
_journal_name_full 'Journal of the Chemical Society, Dalton Transactions'
_journal_page_first 4369
_journal_paper_doi 10.1039/b006552h
_journal_year 2000
_chemical_formula_moiety 'C10 H12 Ag2 N2 O6 '
_chemical_formula_sum 'C10 H12 Ag2 N2 O6'
_chemical_formula_weight 471.95
_space_group_IT_number 14
_symmetry_cell_setting monoclinic
_symmetry_Int_Tables_number 14
_symmetry_space_group_name_Hall '-P 2yn'
_symmetry_space_group_name_H-M 'P 1 21/n 1'
_cell_angle_alpha 90
_cell_angle_beta 92.11(1)
_cell_angle_gamma 90
_cell_formula_units_Z 2
_cell_length_a 7.459(1)
_cell_length_b 5.312(5)
_cell_length_c 15.961(1)
_cell_measurement_reflns_used 25
_cell_measurement_temperature 296.2
_cell_measurement_theta_max 12.0
_cell_measurement_theta_min 10.1
_cell_volume 632.0(6)
_computing_cell_refinement 'MSC/AFC Diffractometer Control'
_computing_data_collection 'MSC/AFC Diffractometer Control'
_computing_data_reduction 'teXsan for Windows (MSC, 1997)'
_computing_publication_material 'teXsan for Windows (MSC, 1997)'
_computing_structure_refinement 'teXsan for Windows (MSC, 1997)'
_computing_structure_solution 'Direct Method (SIR97)'
_diffrn_ambient_temperature 296.2
_diffrn_measurement_device 'Rigaku AFC5S'
_diffrn_measurement_method \w-2\q
_diffrn_orient_matrix_UB_11 0.11353
_diffrn_orient_matrix_UB_12 0.01592
_diffrn_orient_matrix_UB_13 -0.03101
_diffrn_orient_matrix_UB_21 0.07108
_diffrn_orient_matrix_UB_22 -0.04505
_diffrn_orient_matrix_UB_23 0.05220
_diffrn_orient_matrix_UB_31 -0.00766
_diffrn_orient_matrix_UB_32 -0.18209
_diffrn_orient_matrix_UB_33 -0.01563
_diffrn_radiation_detector 'scintillation counter'
_diffrn_radiation_monochromator graphite
_diffrn_radiation_source 'X-ray tube'
_diffrn_radiation_type 'Mo K\a'
_diffrn_radiation_wavelength 0.7107
_diffrn_reflns_av_R_equivalents 0.04733
_diffrn_reflns_av_sigmaI/netI 0.111
_diffrn_reflns_limit_h_max 9
_diffrn_reflns_limit_h_min 0
_diffrn_reflns_limit_k_max 0
_diffrn_reflns_limit_k_min -6
_diffrn_reflns_limit_l_max 20
_diffrn_reflns_limit_l_min -20
_diffrn_reflns_number 1721
_diffrn_reflns_reduction_process 'Lp corrections applied'
_diffrn_reflns_theta_max 27.50
_diffrn_reflns_theta_min 2.56
_diffrn_standards_decay_% -0.94
_diffrn_standards_interval_count 150
_diffrn_standards_number 3
_exptl_absorpt_coefficient_mu 3.117
_exptl_absorpt_correction_T_max 1.000
_exptl_absorpt_correction_T_min 0.752
_exptl_absorpt_correction_type
;
\y scans (North,Phillips & Matthews, 1968)
;
_exptl_crystal_colour colorless
_exptl_crystal_density_diffrn 2.480
_exptl_crystal_density_meas ?
_exptl_crystal_description plate
_exptl_crystal_F_000 456.00
_exptl_crystal_size_max 0.30
_exptl_crystal_size_mid 0.20
_exptl_crystal_size_min 0.10
_refine_diff_density_max 0.62
_refine_diff_density_min -0.57
_refine_ls_extinction_method none
_refine_ls_goodness_of_fit_all 1.233
_refine_ls_goodness_of_fit_ref 1.230
_refine_ls_hydrogen_treatment noref
_refine_ls_matrix_type full
_refine_ls_number_constraints 0
_refine_ls_number_parameters 91
_refine_ls_number_reflns 875
_refine_ls_number_restraints 0
_refine_ls_R_factor_all 0.0339
_refine_ls_R_factor_gt 0.0340
_refine_ls_shift/su_max 0.0000
_refine_ls_shift/su_mean 0.0000
_refine_ls_structure_factor_coef F
_refine_ls_weighting_details 'w = 1/[\s^2^(Fo) + 0.00000|Fo|^2^]'
_refine_ls_weighting_scheme sigma
_refine_ls_wR_factor_all 0.0250
_refine_ls_wR_factor_ref 0.0250
_reflns_number_gt 875
_reflns_number_total 1605
_reflns_threshold_expression I>2.00\s(I)
_cod_data_source_file b006552h.txt
_cod_data_source_block B005289M_[Ag2(R-Hpyrrld)(S-Hpyrrld)]
_cod_original_cell_volume 631.9(4)
_cod_original_sg_symbol_H-M 'P 21/n     '
_cod_original_formula_sum 'C10 H12 Ag2 N2 O6 '
_cod_database_code 7010156

loop_
_symmetry_equiv_pos_as_xyz
'   +x,   +y,   +z'
1/2-x,1/2+y,1/2-z
'   -x,   -y,   -z'
1/2+x,1/2-y,1/2+z

loop_
_atom_site_label
_atom_site_fract_x
_atom_site_fract_y
_atom_site_fract_z
_atom_site_U_iso_or_equiv
_atom_site_occupancy
_atom_site_adp_type
_atom_site_calc_flag
_atom_site_refinement_flags
_atom_site_calc_attached_atom
Ag(1) 0.48329(7) 0.2135(1) 0.55453(3) 0.0381(1) 1.000 Uani d . 1.00
O(1) 0.6826(5) 0.3535(8) 0.4683(2) 0.042(1) 1.000 Uani d . 1.00
O(2) 0.2834(5) -0.0218(8) 0.6156(3) 0.039(1) 1.000 Uani d . 1.00
O(3) 0.5686(6) 0.4217(9) 0.6889(3) 0.050(2) 1.000 Uani d . 1.00
N(1) 0.0858(6) -0.327(1) 0.7223(3) 0.034(2) 1.000 Uani d . 1.00
C(2) -0.0409(8) -0.164(1) 0.7405(4) 0.034(2) 1.000 Uani d . 1.00
C(3) -0.1427(8) -0.095(1) 0.6613(4) 0.043(2) 1.000 Uani d . 1.00
C(4) -0.0818(8) -0.286(2) 0.5976(4) 0.049(2) 1.000 Uani d . 1.00
C(5) 0.0985(8) -0.384(1) 0.6338(4) 0.035(2) 1.000 Uani d . 1.00
C(6) 0.2488(7) -0.241(1) 0.5921(3) 0.030(2) 1.000 Uani d . 1.00
H(1) -0.0669 -0.2090 0.5447 0.059 1.000 Uiso c . 1.00
H(2) -0.1661 -0.4196 0.5919 0.059 1.000 Uiso c . 1.00
H(3) 0.1095 -0.5604 0.6250 0.042 1.000 Uiso c . 1.00
H(4) -0.1132 0.0714 0.6443 0.051 1.000 Uiso c . 1.00
H(5) -0.2681 -0.1064 0.6683 0.051 1.000 Uiso c . 1.00
H(6) 0.1643 -0.4016 0.7638 0.042 1.000 Uiso c . 1.00

loop_
_atom_site_aniso_label
_atom_site_aniso_U_11
_atom_site_aniso_U_22
_atom_site_aniso_U_33
_atom_site_aniso_U_12
_atom_site_aniso_U_13
_atom_site_aniso_U_23
Ag(1) 0.0449(3) 0.0367(3) 0.0339(2) -0.0055(3) 0.0156(2) -0.0001(3)
O(1) 0.053(3) 0.044(3) 0.031(2) -0.011(2) 0.022(2) -0.014(2)
O(2) 0.046(3) 0.036(3) 0.037(3) -0.012(2) 0.017(2) -0.007(2)
O(3) 0.070(3) 0.052(3) 0.029(3) -0.020(3) 0.012(2) -0.003(2)
N(1) 0.040(3) 0.039(3) 0.024(3) 0.010(3) 0.006(2) 0.001(3)
C(2) 0.040(4) 0.033(4) 0.031(3) -0.002(3) 0.010(3) 0.002(3)
C(3) 0.036(4) 0.053(5) 0.039(4) 0.007(3) 0.004(3) 0.013(4)
C(4) 0.042(4) 0.070(5) 0.035(4) -0.023(4) 0.001(3) -0.005(4)
C(5) 0.048(4) 0.027(3) 0.031(3) -0.007(3) 0.006(3) -0.005(3)
C(6) 0.037(3) 0.030(4) 0.022(3) 0.000(3) 0.003(2) 0.006(3)

loop_
_atom_type_symbol
_atom_type_oxidation_number
_atom_type_number_in_cell
_atom_type_scat_dispersion_real
_atom_type_scat_dispersion_imag
_atom_type_scat_source
C 0 20 0.002 0.002
;International Tables for Crystallography
(1992, Vol. C, Table 6.1.1.2)
;
H 0 24 0.000 0.000
;International Tables for Crystallography
(1992, Vol. C, Table 6.1.1.2)
;
N 0 4 0.004 0.003
;International Tables for Crystallography
(1992, Vol. C, Table 6.1.1.2)
;
O 0 12 0.008 0.006
;International Tables for Crystallography
(1992, Vol. C, Table 6.1.1.2)
;
Ag 0 4 -1.085 1.101
;International Tables for Crystallography
(1992, Vol. C, Tables 4.2.6.8 and 6.1.1.1)
;

loop_
_geom_angle_atom_site_label_1
_geom_angle_atom_site_label_2
_geom_angle_atom_site_label_3
_geom_angle
_geom_angle_site_symmetry_1
_geom_angle_site_symmetry_2
_geom_angle_site_symmetry_3
_geom_angle_publ_flag
Ag(1) Ag(1) O(1) 79.2(1) 3_656 3_656 3_656 yes
Ag(1) Ag(1) O(2) 84.0(1) 3_656 3_656 3_656 yes
Ag(1) Ag(1) O(3) 148.4(1) 3_656 3_656 3_656 yes
O(1) Ag(1) O(2) 163.1(2) 1_555 1_555 1_555 yes
O(1) Ag(1) O(3) 103.5(2) 1_555 1_555 1_555 yes
O(2) Ag(1) O(3) 91.5(2) 1_555 1_555 1_555 yes
Ag(1) O(1) C(6) 128.5(4) 1_555 1_555 1_555 yes
Ag(1) O(2) C(6) 122.2(4) 1_555 1_555 1_555 yes
Ag(1) O(3) C(2) 125.3(5) 1_555 1_555 1_555 yes
C(2) N(1) C(5) 115.1(6) 1_555 1_555 1_555 yes
C(2) N(1) H(6) 123.0 1_555 1_555 1_555 no
C(5) N(1) H(6) 121.9 1_555 1_555 1_555 no
O(3) C(2) N(1) 125.8(7) 2_546 2_546 2_546 yes
O(3) C(2) C(3) 125.6(7) 2_546 2_546 2_546 yes
N(1) C(2) C(3) 108.6(6) 1_555 1_555 1_555 yes
C(2) C(3) C(4) 104.3(6) 1_555 1_555 1_555 yes
C(2) C(3) H(4) 110.7 1_555 1_555 1_555 no
C(2) C(3) H(5) 110.8 1_555 1_555 1_555 no
C(4) C(3) H(4) 110.6 1_555 1_555 1_555 no
C(4) C(3) H(5) 110.9 1_555 1_555 1_555 no
H(4) C(3) H(5) 109.5 1_555 1_555 1_555 no
C(3) C(4) C(5) 104.7(5) 1_555 1_555 1_555 yes
C(3) C(4) H(1) 110.9 1_555 1_555 1_555 no
C(3) C(4) H(2) 110.5 1_555 1_555 1_555 no
C(5) C(4) H(1) 110.6 1_555 1_555 1_555 no
C(5) C(4) H(2) 110.4 1_555 1_555 1_555 no
H(1) C(4) H(2) 109.6 1_555 1_555 1_555 no
N(1) C(5) C(4) 102.0(5) 1_555 1_555 1_555 yes
N(1) C(5) C(6) 113.2(6) 1_555 1_555 1_555 yes
N(1) C(5) H(3) 111.0 1_555 1_555 1_555 no
C(4) C(5) C(6) 108.2(6) 1_555 1_555 1_555 yes
C(4) C(5) H(3) 111.0 1_555 1_555 1_555 no
C(6) C(5) H(3) 110.9 1_555 1_555 1_555 no
O(1) C(6) O(2) 126.1(6) 3_656 3_656 3_656 yes
O(1) C(6) C(5) 114.9(6) 3_656 3_656 3_656 yes
O(2) C(6) C(5) 118.7(6) 1_555 1_555 1_555 yes

loop_
_geom_bond_atom_site_label_1
_geom_bond_atom_site_label_2
_geom_bond_distance
_geom_bond_site_symmetry_1
_geom_bond_site_symmetry_2
_geom_bond_publ_flag
Ag(1) Ag(1) 2.875(2) 1_555 1_555 yes
Ag(1) O(1) 2.193(4) 1_555 1_555 yes
Ag(1) O(2) 2.200(4) 1_555 1_555 yes
Ag(1) O(3) 2.476(5) 1_555 1_555 yes
O(1) C(6) 1.259(7) 1_555 1_555 yes
O(2) C(6) 1.247(8) 1_555 1_555 yes
O(3) C(2) 1.239(7) 1_555 1_555 yes
N(1) C(2) 1.322(8) 1_555 1_555 yes
N(1) C(5) 1.452(7) 1_555 1_555 yes
N(1) H(6) 0.95 1_555 1_555 no
C(2) C(3) 1.497(9) 1_555 1_555 yes
C(3) C(4) 1.52(1) 1_555 1_555 yes
C(3) H(4) 0.95 1_555 1_555 no
C(3) H(5) 0.95 1_555 1_555 no
C(4) C(5) 1.536(9) 1_555 1_555 yes
C(4) H(1) 0.95 1_555 1_555 no
C(4) H(2) 0.95 1_555 1_555 no
C(5) C(6) 1.528(8) 1_555 1_555 yes
C(5) H(3) 0.95 1_555 1_555 no
